data_2014575
loop_
_publ_author_name
'Urp\'i, Lourdes'
'Mart\'inez-Palau, Meritxell'
'Font-Bardia, Merc\`e'
'Puiggal\'i, Jordi'

_publ_section_title
;
 Butane-1,4-diyl bis(chloroacetate)
;
_journal_issue 12
_journal_name_full 'Acta Crystallographica Section C'
_journal_page_first o847
_journal_page_last o849
_journal_paper_doi 10.1107/S0108270104024709
_journal_volume 60
_journal_year 2004
_chemical_formula_iupac 'C8 H12 Cl2 O4'
_chemical_formula_moiety 'C8 H12 Cl2 O4'
_chemical_formula_sum 'C8 H12 Cl2 O4'
_chemical_formula_weight 243.08
_chemical_melting_point 76
_chemical_name_common 1,4-bis(chloroacetoxy)butane
_chemical_name_systematic
;
Butane-1,4-diyl bis(chloroacetate)
;
_space_group_IT_number 14
_symmetry_cell_setting monoclinic
_symmetry_space_group_name_Hall '-P 2ybc'
_symmetry_space_group_name_H-M 'P 1 21/c 1'
_atom_sites_solution_hydrogens geom
_atom_sites_solution_primary direct
_atom_sites_solution_secondary difmap
_cell_angle_alpha 90.00
_cell_angle_beta 102.22(2)
_cell_angle_gamma 90.00
_cell_formula_units_Z 2
_cell_length_a 7.9765(16)
_cell_length_b 9.8921(14)
_cell_length_c 7.220(2)
_cell_measurement_reflns_used 25
_cell_measurement_temperature 293(2)
_cell_measurement_theta_max 21
_cell_measurement_theta_min 12
_cell_volume 556.8(2)
_computing_cell_refinement 'CAD-4 Software'
_computing_data_collection 'CAD-4 Software (Kiers, 1994)'
_computing_data_reduction 'local program'
_computing_molecular_graphics 'ORTEPII (Johnson, 1976)'
_computing_publication_material UNIX
_computing_structure_refinement 'SHELXL97 (Sheldrick, 1997)'
_computing_structure_solution 'SHELXS97 (Sheldrick, 1997)'
_diffrn_ambient_temperature 293(2)
_diffrn_measured_fraction_theta_full 1.000
_diffrn_measured_fraction_theta_max 1.000
_diffrn_measurement_device_type 'Enraf Nonius CAD4'
_diffrn_measurement_method \w/2\q
_diffrn_radiation_monochromator graphite
_diffrn_radiation_source 'fine-focus sealed tube'
_diffrn_radiation_type MoK\a
_diffrn_radiation_wavelength 0.71073
_diffrn_reflns_av_R_equivalents 0.0323
_diffrn_reflns_av_sigmaI/netI 0.0492
_diffrn_reflns_limit_h_max 0
_diffrn_reflns_limit_h_min -11
_diffrn_reflns_limit_k_max 0
_diffrn_reflns_limit_k_min -13
_diffrn_reflns_limit_l_max 10
_diffrn_reflns_limit_l_min -9
_diffrn_reflns_number 1717
_diffrn_reflns_theta_full 29.96
_diffrn_reflns_theta_max 29.96
_diffrn_reflns_theta_min 2.61
_diffrn_standards_decay_% 0
_diffrn_standards_interval_time 120
_diffrn_standards_number 3
_exptl_absorpt_coefficient_mu 0.570
_exptl_absorpt_correction_type none
_exptl_crystal_colour colourless
_exptl_crystal_density_diffrn 1.450
_exptl_crystal_density_meas ?
_exptl_crystal_density_method 'not measured'
_exptl_crystal_description prism
_exptl_crystal_F_000 252
_exptl_crystal_size_max 0.4
_exptl_crystal_size_mid 0.3
_exptl_crystal_size_min 0.2
_refine_diff_density_max 0.242
_refine_diff_density_min -0.285
_refine_ls_extinction_method none
_refine_ls_goodness_of_fit_ref 1.010
_refine_ls_hydrogen_treatment constr
_refine_ls_matrix_type full
_refine_ls_number_parameters 67
_refine_ls_number_reflns 1621
_refine_ls_number_restraints 0
_refine_ls_restrained_S_all 1.010
_refine_ls_R_factor_all 0.1280
_refine_ls_R_factor_gt 0.0529
_refine_ls_shift/su_max 0.000
_refine_ls_shift/su_mean 0.000
_refine_ls_structure_factor_coef Fsqd
_refine_ls_weighting_details 'calc w = 1/[\s^2^(Fo^2^)+(0.0484P)^2^+0.2473P] where P=(Fo^2^+2Fc^2^)/3'
_refine_ls_weighting_scheme calc
_refine_ls_wR_factor_gt 0.1138
_refine_ls_wR_factor_ref 0.1383
_reflns_number_gt 837
_reflns_number_total 1621
_reflns_threshold_expression I>2\s(I)
_cod_data_source_file sx1149.cif
_cod_data_source_block I
_cod_depositor_comments
;
The following automatic conversions were performed:

'_exptl_crystal_density_meas' value 'not measured' was changed to '?'
- the value is perceived as not measured.

Automatic conversion script
Id: cif_fix_values 3008 2015-01-20 13:52:24Z robertas 
;
_cod_original_sg_symbol_H-M 'P 21/c'
_cod_database_code 2014575
_cod_database_fobs_code 2014575

loop_
_symmetry_equiv_pos_as_xyz
'x, y, z'
'-x, y+1/2, -z+1/2'
'-x, -y, -z'
'x, -y-1/2, z-1/2'

loop_
_atom_site_label
_atom_site_fract_x
_atom_site_fract_y
_atom_site_fract_z
_atom_site_U_iso_or_equiv
_atom_site_adp_type
_atom_site_calc_flag
_atom_site_refinement_flags
_atom_site_occupancy
_atom_site_disorder_assembly
_atom_site_disorder_group
_atom_site_type_symbol
Cl1 1.26845(10) 0.59334(9) 0.94297(11) 0.0782(3) Uani d . 1 . . Cl
O3 0.9226(3) 0.7223(2) 0.8761(3) 0.0777(7) Uani d . 1 . . O
O4 0.8051(2) 0.58074(16) 0.6439(2) 0.0464(4) Uani d . 1 . . O
C2 1.0966(4) 0.5621(3) 0.7516(4) 0.0632(8) Uani d . 1 . . C
H2A 1.1284 0.5913 0.6355 0.113(9) Uiso calc R 1 . . H
H2B 1.0756 0.4655 0.7420 0.113(9) Uiso calc R 1 . . H
C3 0.9344(3) 0.6324(3) 0.7694(3) 0.0486(6) Uani d . 1 . . C
C5 0.6394(3) 0.6456(3) 0.6273(4) 0.0543(7) Uani d . 1 . . C
H5A 0.6467 0.7401 0.5940 0.067(6) Uiso calc R 1 . . H
H5B 0.6025 0.6404 0.7468 0.067(6) Uiso calc R 1 . . H
C6 0.5145(3) 0.5733(2) 0.4755(4) 0.0526(6) Uani d . 1 . . C
H6A 0.5565 0.5758 0.3589 0.067(6) Uiso calc R 1 . . H
H6B 0.4056 0.6206 0.4532 0.067(6) Uiso calc R 1 . . H

loop_
_atom_site_aniso_label
_atom_site_aniso_U_11
_atom_site_aniso_U_22
_atom_site_aniso_U_33
_atom_site_aniso_U_12
_atom_site_aniso_U_13
_atom_site_aniso_U_23
Cl1 0.0652(5) 0.0860(6) 0.0727(5) -0.0116(4) -0.0096(4) -0.0015(4)
O3 0.0781(15) 0.0736(14) 0.0805(14) -0.0042(12) 0.0144(12) -0.0393(12)
O4 0.0487(10) 0.0439(9) 0.0471(9) -0.0008(8) 0.0112(7) -0.0077(7)
C2 0.0497(16) 0.074(2) 0.0614(17) 0.0016(14) 0.0020(13) -0.0171(14)
C3 0.0579(15) 0.0449(14) 0.0438(12) -0.0072(12) 0.0121(11) -0.0056(11)
C5 0.0521(15) 0.0458(14) 0.0668(17) 0.0045(12) 0.0166(13) -0.0034(13)
C6 0.0472(14) 0.0471(14) 0.0623(16) 0.0020(12) 0.0089(12) 0.0062(12)

loop_
_atom_type_symbol
_atom_type_description
_atom_type_scat_dispersion_real
_atom_type_scat_dispersion_imag
_atom_type_scat_source
C C 0.0033 0.0016 'International Tables Vol C Tables 4.2.6.8 and 6.1.1.4'
H H 0.0000 0.0000 'International Tables Vol C Tables 4.2.6.8 and 6.1.1.4'
Cl Cl 0.1484 0.1585 'International Tables Vol C Tables 4.2.6.8 and 6.1.1.4'
O O 0.0106 0.0060 'International Tables Vol C Tables 4.2.6.8 and 6.1.1.4'

loop_
_geom_angle_atom_site_label_1
_geom_angle_atom_site_label_2
_geom_angle_atom_site_label_3
_geom_angle_site_symmetry_1
_geom_angle_site_symmetry_3
_geom_angle
C3 O4 C5 . . 116.75(19)
C3 C2 Cl1 . . 113.3(2)
C3 C2 H2A . . 108.9
Cl1 C2 H2A . . 108.9
C3 C2 H2B . . 108.9
Cl1 C2 H2B . . 108.9
H2A C2 H2B . . 107.7
O3 C3 O4 . . 125.0(3)
O3 C3 C2 . . 126.1(3)
O4 C3 C2 . . 108.9(2)
O4 C5 C6 . . 107.6(2)
O4 C5 H5A . . 110.2
C6 C5 H5A . . 110.2
O4 C5 H5B . . 110.2
C6 C5 H5B . . 110.2
H5A C5 H5B . . 108.5
C5 C6 C6 . 3_666 113.3(3)
C5 C6 H6A . . 108.9
C6 C6 H6A 3_666 . 108.9
C5 C6 H6B . . 108.9
C6 C6 H6B 3_666 . 108.9
H6A C6 H6B . . 107.7

loop_
_geom_bond_atom_site_label_1
_geom_bond_atom_site_label_2
_geom_bond_site_symmetry_2
_geom_bond_distance
_geom_bond_publ_flag
Cl1 C2 . 1.756(3) ?
O3 C3 . 1.194(3) ?
O4 C3 . 1.323(3) ?
O4 C5 . 1.451(3) ?
C2 C3 . 1.498(4) ?
C2 H2A . 0.9700 ?
C2 H2B . 0.9700 ?
C5 C6 . 1.498(3) ?
C5 H5A . 0.9700 ?
C5 H5B . 0.9700 ?
C6 C6 3_666 1.521(5) ?
C6 H6A . 0.9700 ?
C6 H6B . 0.9700 ?

loop_
_geom_hbond_atom_site_label_D
_geom_hbond_atom_site_label_H
_geom_hbond_atom_site_label_A
_geom_hbond_site_symmetry_A
_geom_hbond_distance_DH
_geom_hbond_distance_HA
_geom_hbond_distance_DA
_geom_hbond_angle_DHA
_geom_hbond_publ_flag
C2 H2B O3 2_746 0.97 2.55 3.480(4) 160 yes

loop_
_geom_torsion_atom_site_label_1
_geom_torsion_atom_site_label_2
_geom_torsion_atom_site_label_3
_geom_torsion_atom_site_label_4
_geom_torsion_site_symmetry_4
_geom_torsion
_geom_torsion_publ_flag
C5 O4 C3 O3 . 4.5(4) yes
C5 O4 C3 C2 . -174.1(2) yes
Cl1 C2 C3 O3 . 15.0(4) yes
Cl1 C2 C3 O4 . -166.40(19) yes
C3 O4 C5 C6 . 178.7(2) yes
O4 C5 C6 C6 3_666 64.3(3) yes
